data_4300423
_journal_name_full 'Inorganic Chemistry'
_journal_paper_doi 10.1021/ic051258z
_journal_year 2006
_chemical_formula_moiety 'C6 H10 Mn N8 O'
_chemical_formula_sum 'C6 H10 Mn N8 O'
_chemical_formula_weight 265.16
_chemical_name_common '[Mn(N3)2(Ethylpyrazine)(H2O)]n'
_space_group_IT_number 2
_space_group_name_Hall '-P 1'
_space_group_name_H-M_alt 'P -1'
_symmetry_cell_setting triclinic
_symmetry_space_group_name_Hall '-P 1'
_symmetry_space_group_name_H-M 'P -1'
_cell_angle_alpha 71.82(2)
_cell_angle_beta 72.08(2)
_cell_angle_gamma 88.54(2)
_cell_formula_units_Z 2
_cell_length_a 7.386(2)
_cell_length_b 8.434(2)
_cell_length_c 9.442(3)
_cell_measurement_temperature 100(2)
_cell_volume 530.1(3)
_diffrn_ambient_temperature 100(2)
_exptl_crystal_density_diffrn 1.661
_cod_depositor_comments
;
The following automatic conversions were performed:
'_symmetry_cell_setting' value 'Triclinic' changed to 'triclinic'
according to '/home/saulius/struct/CIF-dictionaries/cif_core.dic'
dictionary named 'cif_core.dic' version 2.4.1 from 2010-06-29.

Automatic conversion script
Id: cif_fix_enum 1527 2010-12-29 10:47:43Z saulius 
;
_cod_database_code 4300423

loop_
_symmetry_equiv_pos_as_xyz
'x, y, z'
'-x, -y, -z'

loop_
_atom_site_aniso_label
_atom_site_aniso_U_11
_atom_site_aniso_U_22
_atom_site_aniso_U_33
_atom_site_aniso_U_23
_atom_site_aniso_U_13
_atom_site_aniso_U_12
Mn1 0.00941(13) 0.00951(14) 0.00920(14) -0.00323(10) -0.00262(10) 0.00074(10)
Mn2 0.00977(14) 0.00955(14) 0.01058(14) -0.00342(11) -0.00334(11) 0.00142(10)
N11 0.0155(6) 0.0146(6) 0.0167(6) -0.0056(5) -0.0074(5) 0.0039(4)
N12 0.0114(5) 0.0155(5) 0.0089(5) -0.0048(4) -0.0032(4) 0.0012(4)
N13 0.0243(7) 0.0166(6) 0.0138(6) -0.0057(5) -0.0049(5) 0.0081(5)
N21 0.0129(5) 0.0154(6) 0.0209(6) -0.0105(5) -0.0049(5) 0.0021(4)
N22 0.0153(5) 0.0104(5) 0.0113(5) -0.0035(4) -0.0019(4) 0.0009(4)
N23 0.0178(6) 0.0158(6) 0.0188(6) -0.0023(5) -0.0063(5) -0.0036(5)
N1 0.0126(5) 0.0138(5) 0.0125(5) -0.0047(4) -0.0032(4) -0.0006(4)
C1 0.0144(6) 0.0144(6) 0.0115(6) -0.0033(5) -0.0040(5) 0.0012(5)
C2 0.0128(6) 0.0144(6) 0.0132(6) -0.0045(5) -0.0033(5) 0.0003(5)
N2 0.0142(6) 0.0172(6) 0.0123(6) -0.0023(5) -0.0036(5) -0.0003(4)
C3 0.0133(6) 0.0158(6) 0.0156(7) -0.0003(5) -0.0048(5) -0.0006(5)
C4 0.0118(6) 0.0155(6) 0.0162(7) -0.0032(5) -0.0035(5) 0.0006(5)
C5 0.0160(7) 0.0194(7) 0.0160(7) -0.0050(6) -0.0016(6) 0.0049(5)
C6 0.0121(6) 0.0305(8) 0.0193(7) -0.0123(6) -0.0035(6) 0.0026(6)
O1 0.0144(5) 0.0260(6) 0.0118(5) -0.0046(4) -0.0043(4) 0.0083(4)

loop_
_atom_site_label
_atom_site_type_symbol
_atom_site_fract_x
_atom_site_fract_y
_atom_site_fract_z
_atom_site_U_iso_or_equiv
_atom_site_thermal_displace_type
_atom_site_occupancy
_atom_site_calc_flag
_atom_site_refinement_flags
_atom_site_disorder_group
Mn1 Mn 0.0000 0.5000 0.5000 0.00939(8) Uani 1 d S .
Mn2 Mn 0.5000 0.0000 0.5000 0.00990(8) Uani 1 d S .
N11 N 0.2215(2) 0.3922(2) 0.6043(2) 0.0150(2) Uani 1 d . .
N12 N 0.2821(2) 0.2599(2) 0.63362(14) 0.0118(2) Uani 1 d . .
N13 N 0.3424(2) 0.1280(2) 0.6685(2) 0.0184(3) Uani 1 d . .
N21 N -0.0030(2) 0.2896(2) 0.4084(2) 0.0154(2) Uani 1 d . .
N22 N -0.1469(2) 0.25229(15) 0.39084(15) 0.0129(2) Uani 1 d . .
N23 N 0.2861(2) -0.2189(2) 0.6302(2) 0.0180(3) Uani 1 d . .
N1 N 0.2442(2) 0.6448(2) 0.27817(15) 0.0130(2) Uani 1 d . .
C1 C 0.4158(2) 0.5869(2) 0.2319(2) 0.0137(3) Uani 1 d . .
H1 H 0.4499 0.4960 0.3019 0.016 Uiso 1 calc R .
C2 C 0.5447(2) 0.6593(2) 0.0816(2) 0.0136(3) Uani 1 d . .
N2 N 0.4973(2) 0.7874(2) -0.0233(2) 0.0153(2) Uani 1 d . .
C3 C 0.3281(2) 0.8479(2) 0.0245(2) 0.0159(3) Uani 1 d . .
H3 H 0.2929 0.9381 -0.0455 0.019 Uiso 1 calc R .
C4 C 0.2043(2) 0.7794(2) 0.1754(2) 0.0151(3) Uani 1 d . .
H4 H 0.0906 0.8280 0.2062 0.018 Uiso 1 calc R .
C5 C 0.7394(2) 0.5988(2) 0.0312(2) 0.0182(3) Uani 1 d . .
H5A H 0.7477 0.5509 -0.0514 0.024 Uiso 1 calc R .
H5B H 0.7586 0.5114 0.1194 0.024 Uiso 1 calc R .
C6 C 0.8958(2) 0.7398(2) -0.0283(2) 0.0200(3) Uani 1 d . .
H6A H 1.0183 0.6956 -0.0544 0.030 Uiso 1 calc R .
H6B H 0.8854 0.7898 0.0521 0.030 Uiso 1 calc R .
H6C H 0.8823 0.8228 -0.1200 0.030 Uiso 1 calc R .
O1 O 0.3257(2) 0.1039(2) 0.35074(13) 0.0178(2) Uani 1 d D .
H7 H 0.3758(35) 0.1407(31) 0.2509(20) 0.036(5) Uiso 1 d D .
H8 H 0.2240(27) 0.1465(30) 0.3753(31) 0.036(5) Uiso 1 d D .

loop_
_geom_bond_atom_site_label_1
_geom_bond_atom_site_label_2
_geom_bond_distance
_geom_bond_site_symmetry_2
_geom_bond_publ_flag
Mn1 N11 2.1979(14) . yes
Mn1 N11 2.1979(14) 2_566 yes
Mn1 N21 2.2068(13) . yes
Mn1 N21 2.2068(13) 2_566 yes
Mn1 N1 2.3074(15) 2_566 yes
Mn1 N1 2.3074(15) . yes
Mn2 O1 2.1679(12) 2_656 yes
Mn2 O1 2.1679(12) . yes
Mn2 N13 2.2181(14) . yes
Mn2 N13 2.2181(14) 2_656 yes
Mn2 N23 2.2254(15) 2_656 yes
Mn2 N23 2.2254(15) . yes
N11 N12 1.174(2) . yes
N12 N13 1.175(2) . yes
N21 N22 1.189(2) . yes
N22 N23 1.163(2) 2_556 yes
N23 N22 1.163(2) 2_556 yes
N1 C4 1.337(2) . ?
N1 C1 1.340(2) . ?
C1 C2 1.397(2) . ?
C1 H1 0.93 . ?
C2 N2 1.341(2) . ?
C2 C5 1.499(2) . ?
N2 C3 1.338(2) . ?
C3 C4 1.383(2) . ?
C3 H3 0.93 . ?
C4 H4 0.93 . ?
C5 C6 1.523(2) . ?
C5 H5A 0.97 . ?
C5 H5B 0.97 . ?
C6 H6A 0.96 . ?
C6 H6B 0.96 . ?
C6 H6C 0.96 . ?
O1 H7 0.855(17) . ?
O1 H8 0.823(16) . ?
